data_2210814
loop_
_publ_author_name
'Hsiao-Ting Wang'
'Yong-Yi Song'
'Michael Y. Chiang'
'Wen-Feng Zeng'

_publ_section_title
;Di-\m-bromo-bis{aqua[(5-bromo-1<i>H</i>-imidazol-4-ylmethylene)(2-pyridylmethyl)amine-\k^3^<i>N</i>,<i>N</i>',<i>N</i>'']nickel(II)}
 dibromide
;
_journal_coeditor_code WN2067
_journal_issue 10
_journal_name_full 'Acta Crystallographica Section E'
_journal_page_first m2464
_journal_page_last m2466
_journal_paper_doi 10.1107/S160053680603532X
_journal_volume 62
_journal_year 2006
_chemical_formula_iupac '[Ni2 Br2 (C10 H9 Br N4)2 (H2 O)2] Br2'
_chemical_formula_moiety 'C20 H22 Br4 N8 Ni2 O2 2+ , 2Br -'
_chemical_formula_sum 'C20 H22 Br6 N8 Ni2 O2'
_chemical_formula_weight 1003.24
_chemical_melting_point 506
_chemical_name_systematic
;Di-\m-bromo-bis{aqua[(5-bromo-1H-imidazol-4-ylmethylene)(2-pyridylmethyl)amine-
\k^3^N,N',N'']nickel(II)}
 dibromide
;
_space_group_IT_number 2
_symmetry_cell_setting triclinic
_symmetry_space_group_name_Hall '-P 1'
_symmetry_space_group_name_H-M 'P -1'
_atom_sites_solution_hydrogens geom
_atom_sites_solution_primary direct
_atom_sites_solution_secondary difmap
_cell_angle_alpha 90.16(3)
_cell_angle_beta 107.77(3)
_cell_angle_gamma 111.40(3)
_cell_formula_units_Z 1
_cell_length_a 8.4833(17)
_cell_length_b 9.4187(19)
_cell_length_c 10.748(2)
_cell_measurement_reflns_used 25
_cell_measurement_temperature 298(2)
_cell_measurement_theta_max 26.82
_cell_measurement_theta_min 16.87
_cell_volume 755.1(3)
_computing_cell_refinement 'MSC/AFC Diffractometer Control Software'
_computing_data_collection
;
MSC/AFC Diffractometer Control Software
(Molecular Structure Corporation, 1992)
;
_computing_data_reduction 'TEXSAN (Molecular Structure Corporation, 1985)'
_computing_molecular_graphics 'ORTEP-3 (Farrugia, 1997)'
_computing_publication_material 'WinGX (Farrugia, 1999)'
_computing_structure_refinement 'SHELXL97 (Sheldrick, 1997)'
_computing_structure_solution 'SIR92 (Altomare <i>et al.</i>,  1993)'
_diffrn_ambient_temperature 298(2)
_diffrn_measured_fraction_theta_full 0.997
_diffrn_measured_fraction_theta_max 0.997
_diffrn_measurement_device_type 'Rigaku AFC-7S'
_diffrn_measurement_method \w/2\q
_diffrn_radiation_monochromator graphite
_diffrn_radiation_source 'fine-focus sealed tube'
_diffrn_radiation_type MoK\a
_diffrn_radiation_wavelength 0.71073
_diffrn_reflns_av_R_equivalents 0.0393
_diffrn_reflns_av_sigmaI/netI 0.1042
_diffrn_reflns_limit_h_max 0
_diffrn_reflns_limit_h_min -10
_diffrn_reflns_limit_k_max 11
_diffrn_reflns_limit_k_min -10
_diffrn_reflns_limit_l_max 13
_diffrn_reflns_limit_l_min -12
_diffrn_reflns_number 3189
_diffrn_reflns_theta_full 26.01
_diffrn_reflns_theta_max 26.01
_diffrn_reflns_theta_min 2.01
_diffrn_standards_decay_% 0.49
_diffrn_standards_interval_count 150
_diffrn_standards_number 3
_exptl_absorpt_coefficient_mu 9.219
_exptl_absorpt_correction_T_max 0.252
_exptl_absorpt_correction_T_min 0.196
_exptl_absorpt_correction_type psi-scan
_exptl_absorpt_process_details '(North <i>et al.</i>,  1968)'
_exptl_crystal_colour green
_exptl_crystal_density_diffrn 2.207
_exptl_crystal_density_method 'not measured'
_exptl_crystal_description prism
_exptl_crystal_F_000 480
_exptl_crystal_size_max 0.2
_exptl_crystal_size_mid 0.15
_exptl_crystal_size_min 0.15
_refine_diff_density_max 0.706
_refine_diff_density_min -0.847
_refine_ls_extinction_method none
_refine_ls_goodness_of_fit_ref 0.950
_refine_ls_hydrogen_treatment constr
_refine_ls_matrix_type full
_refine_ls_number_parameters 172
_refine_ls_number_reflns 2977
_refine_ls_number_restraints 0
_refine_ls_restrained_S_all 0.950
_refine_ls_R_factor_all 0.1293
_refine_ls_R_factor_gt 0.0430
_refine_ls_shift/su_max 0.000
_refine_ls_shift/su_mean 0.000
_refine_ls_structure_factor_coef Fsqd
_refine_ls_weighting_details 'calc w = 1/[\s^2^(Fo^2^)+(0.0625P)^2^] where P=(Fo^2^+2Fc^2^)/3'
_refine_ls_weighting_scheme calc
_refine_ls_wR_factor_gt 0.1022
_refine_ls_wR_factor_ref 0.1277
_reflns_number_gt 1603
_reflns_number_total 2977
_reflns_threshold_expression I>2\s(I)
_cod_data_source_file wn2067.cif
_cod_data_source_block I
_cod_depositor_comments
;
The following automatic conversions were performed:
'_symmetry_cell_setting' value 'Triclinic' changed to 'triclinic'
according to '/home/saulius/struct/CIF-dictionaries/cif_core.dic'
dictionary named 'cif_core.dic' version 2.4.1 from 2010-06-29.

Automatic conversion script
Id: cif_fix_enum 1527 2010-12-29 10:47:43Z saulius 

The following automatic conversions were performed:

'_symmetry_cell_setting' value 'Triclinic' changed to 'triclinic'
according to /home/saulius/struct/CIF-dictionaries/cif_core.dic
dictionary named 'cif_core.dic' version 2.4.1 from 2010-06-29.

Automatic conversion script
Id: cif_fix_values 1715 2011-07-08 13:25:40Z adriana 
;
_cod_database_code 2210814
_cod_database_fobs_code 2210814

loop_
_symmetry_equiv_pos_as_xyz
'x, y, z'
'-x, -y, -z'

loop_
_atom_site_type_symbol
_atom_site_label
_atom_site_fract_x
_atom_site_fract_y
_atom_site_fract_z
_atom_site_U_iso_or_equiv
_atom_site_adp_type
_atom_site_calc_flag
_atom_site_refinement_flags
_atom_site_occupancy
Ni Ni1 0.07931(14) 0.10344(11) 0.16618(11) 0.0342(3) Uani d . 1
Br Br1 0.14088(12) 0.15998(9) -0.05372(9) 0.0402(2) Uani d . 1
Br Br2 0.82620(14) 0.26096(13) 0.48128(11) 0.0638(3) Uani d . 1
Br Br3 0.28619(13) 0.27035(10) 0.61345(10) 0.0490(3) Uani d . 1
N N1 -0.0806(9) 0.2305(8) 0.1323(7) 0.0430(18) Uani d . 1
N N2 0.2629(9) 0.3116(7) 0.2584(7) 0.0376(16) Uani d . 1
N N3 0.3064(9) 0.0500(7) 0.2466(7) 0.0412(18) Uani d . 1
N N4 0.5402(10) -0.0093(9) 0.3369(8) 0.054(2) Uani d . 1
H H4A 0.6039 -0.0640 0.3595 0.065 Uiso calc R 1
O O1 0.0103(9) 0.0483(6) 0.3350(6) 0.0567(18) Uani d . 1
H H1W 0.0762 0.0818 0.4088 0.068 Uiso d R 1
H H2W -0.0534 -0.0397 0.3525 0.068 Uiso d R 1
C C1 -0.2567(12) 0.1804(10) 0.0714(10) 0.050(2) Uani d . 1
H H1 -0.3180 0.0767 0.0384 0.060 Uiso calc R 1
C C2 -0.3540(14) 0.2724(11) 0.0541(10) 0.057(3) Uani d . 1
H H2 -0.4767 0.2326 0.0091 0.069 Uiso calc R 1
C C3 -0.2648(13) 0.4242(12) 0.1052(12) 0.063(3) Uani d . 1
H H3 -0.3271 0.4889 0.0968 0.076 Uiso calc R 1
C C4 -0.0827(14) 0.4807(10) 0.1690(10) 0.057(3) Uani d . 1
H H4 -0.0202 0.5837 0.2038 0.068 Uiso calc R 1
C C5 0.0050(11) 0.3820(8) 0.1802(8) 0.038(2) Uani d . 1
C C6 0.2041(13) 0.4392(10) 0.2533(12) 0.062(3) Uani d . 1
H H6A 0.2684 0.5179 0.2088 0.074 Uiso calc R 1
H H6B 0.2298 0.4844 0.3421 0.074 Uiso calc R 1
C C7 0.4182(12) 0.3208(9) 0.3217(8) 0.039(2) Uani d . 1
H H7 0.5083 0.4133 0.3669 0.047 Uiso calc R 1
C C8 0.4498(11) 0.1802(9) 0.3204(8) 0.039(2) Uani d . 1
C C9 0.5940(12) 0.1437(10) 0.3735(9) 0.044(2) Uani d . 1
C C10 0.3656(13) -0.0594(10) 0.2575(10) 0.052(3) Uani d . 1
H H10 0.2977 -0.1597 0.2164 0.063 Uiso calc R 1

loop_
_atom_site_aniso_label
_atom_site_aniso_U_11
_atom_site_aniso_U_22
_atom_site_aniso_U_33
_atom_site_aniso_U_12
_atom_site_aniso_U_13
_atom_site_aniso_U_23
Ni1 0.0337(6) 0.0239(5) 0.0423(7) 0.0100(4) 0.0099(5) 0.0007(4)
Br1 0.0400(5) 0.0273(4) 0.0482(6) 0.0074(4) 0.0141(4) 0.0019(4)
Br2 0.0407(6) 0.0775(7) 0.0636(7) 0.0247(5) 0.0017(5) -0.0045(6)
Br3 0.0479(6) 0.0316(5) 0.0591(6) 0.0095(4) 0.0135(5) 0.0039(4)
N1 0.039(4) 0.039(4) 0.051(5) 0.015(3) 0.015(4) 0.004(3)
N2 0.030(4) 0.030(3) 0.046(4) 0.010(3) 0.005(3) -0.004(3)
N3 0.033(4) 0.034(4) 0.054(5) 0.012(3) 0.012(4) -0.002(3)
N4 0.052(5) 0.047(4) 0.064(6) 0.029(4) 0.009(4) 0.004(4)
O1 0.066(4) 0.039(3) 0.046(4) -0.005(3) 0.022(3) 0.000(3)
C1 0.043(6) 0.038(5) 0.066(7) 0.015(4) 0.016(5) -0.002(4)
C2 0.045(6) 0.055(6) 0.070(7) 0.024(5) 0.009(5) 0.003(5)
C3 0.043(6) 0.056(6) 0.095(9) 0.029(5) 0.014(6) 0.009(6)
C4 0.073(7) 0.029(5) 0.075(7) 0.029(5) 0.024(6) 0.005(5)
C5 0.038(5) 0.022(4) 0.050(6) 0.009(4) 0.014(4) 0.003(4)
C6 0.050(6) 0.026(4) 0.100(9) 0.015(4) 0.012(6) 0.000(5)
C7 0.040(5) 0.024(4) 0.043(5) 0.005(4) 0.009(4) 0.004(4)
C8 0.033(4) 0.043(5) 0.033(5) 0.014(4) 0.000(4) 0.002(4)
C9 0.043(5) 0.047(5) 0.045(6) 0.020(4) 0.015(4) 0.005(4)
C10 0.057(6) 0.032(5) 0.062(6) 0.016(4) 0.013(5) 0.000(4)

loop_
_atom_type_symbol
_atom_type_description
_atom_type_scat_dispersion_real
_atom_type_scat_dispersion_imag
_atom_type_scat_source
C C 0.0033 0.0016 'International Tables Vol C Tables 4.2.6.8 and 6.1.1.4'
H H 0.0000 0.0000 'International Tables Vol C Tables 4.2.6.8 and 6.1.1.4'
Br Br -0.2901 2.4595 'International Tables Vol C Tables 4.2.6.8 and 6.1.1.4'
N N 0.0061 0.0033 'International Tables Vol C Tables 4.2.6.8 and 6.1.1.4'
Ni Ni 0.3393 1.1124 'International Tables Vol C Tables 4.2.6.8 and 6.1.1.4'
O O 0.0106 0.0060 'International Tables Vol C Tables 4.2.6.8 and 6.1.1.4'

loop_
_geom_angle_atom_site_label_1
_geom_angle_atom_site_label_2
_geom_angle_atom_site_label_3
_geom_angle_site_symmetry_1
_geom_angle_site_symmetry_3
_geom_angle
_geom_angle_publ_flag
N2 Ni1 N1 . . 79.7(3) y
N2 Ni1 O1 . . 91.5(3) y
N1 Ni1 O1 . . 87.5(3) y
N2 Ni1 N3 . . 79.4(3) y
N1 Ni1 N3 . . 158.8(3) y
O1 Ni1 N3 . . 89.4(3) y
N2 Ni1 Br1 . 2 177.93(19) .y
N1 Ni1 Br1 . 2 102.3(2) .y
O1 Ni1 Br1 . 2 88.53(16) .y
N3 Ni1 Br1 . 2 98.55(18) .y
N2 Ni1 Br1 . . 92.0(2) y
N1 Ni1 Br1 . . 90.9(2) y
O1 Ni1 Br1 . . 175.78(18) y
N3 Ni1 Br1 . . 93.5(2) y
Br1 Ni1 Br1 2 . 88.01(5) y
Ni1 Br1 Ni1 2 . 91.99(5) ?
C1 N1 C5 . . 116.6(7) ?
C1 N1 Ni1 . . 127.7(6) ?
C5 N1 Ni1 . . 115.7(6) ?
C7 N2 C6 . . 124.2(7) ?
C7 N2 Ni1 . . 117.7(5) ?
C6 N2 Ni1 . . 117.9(5) ?
C10 N3 C8 . . 105.8(7) ?
C10 N3 Ni1 . . 144.4(6) ?
C8 N3 Ni1 . . 109.7(5) ?
C9 N4 C10 . . 106.7(7) ?
C9 N4 H4A . . 126.6 ?
C10 N4 H4A . . 126.6 ?
Ni1 O1 H1W . . 124.8 ?
Ni1 O1 H2W . . 129.4 ?
H1W O1 H2W . . 96.9 ?
N1 C1 C2 . . 124.1(9) ?
N1 C1 H1 . . 117.9 ?
C2 C1 H1 . . 117.9 ?
C3 C2 C1 . . 118.0(9) ?
C3 C2 H2 . . 121.0 ?
C1 C2 H2 . . 121.0 ?
C2 C3 C4 . . 119.7(9) ?
C2 C3 H3 . . 120.1 ?
C4 C3 H3 . . 120.1 ?
C5 C4 C3 . . 118.7(8) ?
C5 C4 H4 . . 120.7 ?
C3 C4 H4 . . 120.7 ?
N1 C5 C4 . . 122.8(8) ?
N1 C5 C6 . . 117.1(7) ?
C4 C5 C6 . . 120.0(7) ?
N2 C6 C5 . . 109.5(7) ?
N2 C6 H6A . . 109.8 ?
C5 C6 H6A . . 109.8 ?
N2 C6 H6B . . 109.8 ?
C5 C6 H6B . . 109.8 ?
H6A C6 H6B . . 108.2 ?
N2 C7 C8 . . 116.5(7) ?
N2 C7 H7 . . 121.7 ?
C8 C7 H7 . . 121.7 ?
C9 C8 N3 . . 109.1(7) ?
C9 C8 C7 . . 134.2(8) ?
N3 C8 C7 . . 116.6(7) ?
C8 C9 N4 . . 106.7(8) ?
C8 C9 Br2 . . 131.7(7) ?
N4 C9 Br2 . . 121.6(7) ?
N3 C10 N4 . . 111.5(8) ?
N3 C10 H10 . . 124.2 ?
N4 C10 H10 . . 124.2 ?

loop_
_geom_bond_atom_site_label_1
_geom_bond_atom_site_label_2
_geom_bond_site_symmetry_2
_geom_bond_distance
_geom_bond_publ_flag
Ni1 N2 . 2.017(6) y
Ni1 N1 . 2.071(7) y
Ni1 O1 . 2.082(6) y
Ni1 N3 . 2.099(7) y
Ni1 Br1 2 2.5157(17) y
Ni1 Br1 . 2.5884(16) y
Br1 Ni1 2 2.5157(17) ?
Br2 C9 . 1.858(9) ?
N1 C1 . 1.331(11) ?
N1 C5 . 1.356(10) ?
N2 C7 . 1.255(10) ?
N2 C6 . 1.456(10) ?
N3 C10 . 1.292(10) ?
N3 C8 . 1.389(10) ?
N4 C9 . 1.359(11) ?
N4 C10 . 1.364(11) ?
N4 H4A . 0.8600 ?
O1 H1W . 0.8006 ?
O1 H2W . 0.8662 ?
C1 C2 . 1.377(13) ?
C1 H1 . 0.9300 ?
C2 C3 . 1.367(13) ?
C2 H2 . 0.9300 ?
C3 C4 . 1.376(13) ?
C3 H3 . 0.9300 ?
C4 C5 . 1.372(11) ?
C4 H4 . 0.9300 ?
C5 C6 . 1.511(12) ?
C6 H6A . 0.9700 ?
C6 H6B . 0.9700 ?
C7 C8 . 1.445(11) ?
C7 H7 . 0.9300 ?
C8 C9 . 1.350(11) ?
C10 H10 . 0.9300 ?

loop_
_geom_hbond_atom_site_label_D
_geom_hbond_atom_site_label_H
_geom_hbond_atom_site_label_A
_geom_hbond_site_symmetry_A
_geom_hbond_distance_DH
_geom_hbond_distance_HA
_geom_hbond_distance_DA
_geom_hbond_angle_DHA
_geom_hbond_publ_flag
O1 H1W Br3 . 0.80 2.54 3.306(6) 161 y
O1 H2W Br3 2_556 0.87 2.46 3.315(6) 168 y
N4 H4A Br3 2_656 0.86 2.43 3.266(7) 165 y

loop_
_geom_torsion_atom_site_label_1
_geom_torsion_atom_site_label_2
_geom_torsion_atom_site_label_3
_geom_torsion_atom_site_label_4
_geom_torsion_site_symmetry_1
_geom_torsion_site_symmetry_4
_geom_torsion
N2 Ni1 Br1 Ni1 . 2 177.93(19)
N1 Ni1 Br1 Ni1 . 2 -102.3(2)
N3 Ni1 Br1 Ni1 . 2 98.45(18)
Br1 Ni1 Br1 Ni1 2 2 0.0
N2 Ni1 N1 C1 . . -177.1(9)
O1 Ni1 N1 C1 . . -85.1(8)
N3 Ni1 N1 C1 . . -166.8(8)
Br1 Ni1 N1 C1 2 . 2.8(9)
Br1 Ni1 N1 C1 . . 91.0(8)
N2 Ni1 N1 C5 . . 1.5(6)
O1 Ni1 N1 C5 . . 93.6(6)
N3 Ni1 N1 C5 . . 11.9(12)
Br1 Ni1 N1 C5 2 . -178.5(6)
Br1 Ni1 N1 C5 . . -90.3(6)
N1 Ni1 N2 C7 . . 174.4(7)
O1 Ni1 N2 C7 . . 87.3(7)
N3 Ni1 N2 C7 . . -1.8(7)
Br1 Ni1 N2 C7 . . -95.0(7)
N1 Ni1 N2 C6 . . -2.2(7)
O1 Ni1 N2 C6 . . -89.3(7)
N3 Ni1 N2 C6 . . -178.4(8)
Br1 Ni1 N2 C6 . . 88.4(7)
N2 Ni1 N3 C10 . . 179.7(12)
N1 Ni1 N3 C10 . . 169.4(10)
O1 Ni1 N3 C10 . . 88.1(12)
Br1 Ni1 N3 C10 2 . -0.3(12)
Br1 Ni1 N3 C10 . . -88.9(12)
N2 Ni1 N3 C8 . . 2.4(6)
N1 Ni1 N3 C8 . . -7.9(12)
O1 Ni1 N3 C8 . . -89.3(6)
Br1 Ni1 N3 C8 2 . -177.7(6)
Br1 Ni1 N3 C8 . . 93.8(6)
C5 N1 C1 C2 . . 0.5(15)
Ni1 N1 C1 C2 . . 179.2(8)
N1 C1 C2 C3 . . -1.5(17)
C1 C2 C3 C4 . . 1.3(17)
C2 C3 C4 C5 . . -0.3(17)
C1 N1 C5 C4 . . 0.6(14)
Ni1 N1 C5 C4 . . -178.2(7)
C1 N1 C5 C6 . . 178.1(9)
Ni1 N1 C5 C6 . . -0.7(11)
C3 C4 C5 N1 . . -0.7(15)
C3 C4 C5 C6 . . -178.2(10)
C7 N2 C6 C5 . . -174.0(9)
Ni1 N2 C6 C5 . . 2.4(11)
N1 C5 C6 N2 . . -1.0(13)
C4 C5 C6 N2 . . 176.6(9)
C6 N2 C7 C8 . . 177.1(8)
Ni1 N2 C7 C8 . . 0.7(11)
C10 N3 C8 C9 . . 0.5(11)
Ni1 N3 C8 C9 . . 178.9(6)
C10 N3 C8 C7 . . 178.7(8)
Ni1 N3 C8 C7 . . -2.9(10)
N2 C7 C8 C9 . . 179.2(10)
N2 C7 C8 N3 . . 1.6(12)
N3 C8 C9 N4 . . -2.0(11)
C7 C8 C9 N4 . . -179.7(10)
N3 C8 C9 Br2 . . -180.0(7)
C7 C8 C9 Br2 . . 2.3(17)
C10 N4 C9 C8 . . 2.6(11)
C10 N4 C9 Br2 . . -179.2(7)
C8 N3 C10 N4 . . 1.1(11)
Ni1 N3 C10 N4 . . -176.2(8)
C9 N4 C10 N3 . . -2.4(12)
